data_2007207
loop_
_publ_author_name
'Baggio, Ricardo'
'Garland, Maria Teresa'
'Perec, Mireille'

_publ_section_title
;
 Triaquatris(\m-oxydiacetato)europium(III)lanthanum(III) Pentahydrate
;
_journal_issue 5
_journal_name_full 'Acta Crystallographica Section C'
_journal_page_first 591
_journal_page_last 594
_journal_paper_doi 10.1107/S0108270197017356
_journal_volume 54
_journal_year 1998
_chemical_formula_iupac '[EuLa(C4 H4 O5)3(H2 O)3] , 5H2 O'
_chemical_formula_moiety 'La 3+, Eu 3+, 3(C4 H4 O5 2-), 8(H2 O)'
_chemical_formula_sum 'C12 H28 Eu La O23'
_chemical_formula_weight 831.2
_chemical_name_systematic
;
Tri-aquo-tris-(oxydiacetate) (europium(III) lanthanum(III))-pentahydrate
;
_space_group_IT_number 190
_symmetry_cell_setting hexagonal
_symmetry_space_group_name_Hall 'P -6c -2c'
_symmetry_space_group_name_H-M 'P -6 2 c'
_audit_creation_method SHELXL
_cell_angle_alpha 90.00
_cell_angle_beta 90.00
_cell_angle_gamma 120.00
_cell_formula_units_Z 2
_cell_length_a 9.2950(10)
_cell_length_b 9.2950(10)
_cell_length_c 17.689(3)
_cell_measurement_reflns_used 25
_cell_measurement_temperature 293(2)
_cell_measurement_theta_max 12.5
_cell_measurement_theta_min 7.5
_cell_volume 1323.5(3)
_computing_cell_refinement P3/P4-PC
_computing_data_collection 'P3/P4-PC (Siemens, 1991)'
_computing_data_reduction 'XDISK in SHELXTL/PC (Sheldrick,1991)'
_computing_molecular_graphics 'XP in SHELXTL/PC'
_computing_publication_material
;
CIFTAB (Sheldrick, 1993), PARST (Nardelli, 1983). Literature search:
CSD (Allen et al., 1983)
;
_computing_structure_refinement 'SHELXL93 (Sheldrick, 1993)'
_computing_structure_solution 'SHELXS86 (Sheldrick, 1985)'
_diffrn_ambient_temperature 293(2)
_diffrn_measurement_device 'Siemens R3m'
_diffrn_measurement_method \w/2\q
_diffrn_radiation_monochromator graphite
_diffrn_radiation_source 'fine-focus sealed tube'
_diffrn_radiation_type MoK\a
_diffrn_radiation_wavelength 0.71073
_diffrn_reflns_av_R_equivalents 0.019
_diffrn_reflns_av_sigmaI/netI 0.025
_diffrn_reflns_limit_h_max 0
_diffrn_reflns_limit_h_min -11
_diffrn_reflns_limit_k_max 11
_diffrn_reflns_limit_k_min 0
_diffrn_reflns_limit_l_max 21
_diffrn_reflns_limit_l_min 0
_diffrn_reflns_number 1672
_diffrn_reflns_theta_max 24.97
_diffrn_reflns_theta_min 2.30
_diffrn_standards_decay_% <2
_diffrn_standards_interval_count 98
_diffrn_standards_number 2
_exptl_absorpt_coefficient_mu 4.04
_exptl_absorpt_correction_T_max 0.48
_exptl_absorpt_correction_T_min 0.40
_exptl_absorpt_correction_type psi-scan
_exptl_absorpt_process_details '(XEMP; Sheldrick, 1991)'
_exptl_crystal_colour colorless
_exptl_crystal_density_diffrn 2.09
_exptl_crystal_density_meas ?
_exptl_crystal_description Polyhedron
_exptl_crystal_F_000 808
_exptl_crystal_size_max 0.22
_exptl_crystal_size_mid 0.20
_exptl_crystal_size_min 0.18
_refine_diff_density_max 0.46
_refine_diff_density_min -0.95
_refine_ls_abs_structure_details 'Flack (1983) parameter = 0.00(4)'
_refine_ls_extinction_method none
_refine_ls_goodness_of_fit_all 1.09
_refine_ls_goodness_of_fit_obs 1.11
_refine_ls_hydrogen_treatment noref
_refine_ls_matrix_type full
_refine_ls_number_parameters 73
_refine_ls_number_reflns 808
_refine_ls_number_restraints 0
_refine_ls_restrained_S_all 1.09
_refine_ls_restrained_S_obs 1.11
_refine_ls_R_factor_all 0.0267
_refine_ls_R_factor_obs .023
_refine_ls_shift/esd_max -0.006
_refine_ls_shift/esd_mean 0.003
_refine_ls_structure_factor_coef Fsqd
_refine_ls_weighting_details ' w = 1/[\s^2^(Fo^2^)+(0.039P)^2^+1.975P] where P=(Fo^2^+2Fc^2^)/3'
_refine_ls_weighting_scheme calc
_refine_ls_wR_factor_all 0.065
_refine_ls_wR_factor_obs .0632
_reflns_number_observed 740
_reflns_number_total 808
_reflns_observed_criterion >2sigma(I)
_cod_data_source_file bk1364.cif
_cod_data_source_block LaEuODA
_cod_depositor_comments
;
The following automatic conversions were performed:
'_symmetry_cell_setting' value 'Hexagonal' changed to 'hexagonal'
according to '/home/saulius/struct/CIF-dictionaries/cif_core.dic'
dictionary named 'cif_core.dic' version 2.4.1 from 2010-06-29.

Automatic conversion script
Id: cif_fix_enum 1527 2010-12-29 10:47:43Z saulius 

The following automatic conversions were performed:

'_symmetry_cell_setting' value 'Hexagonal' changed to 'hexagonal'
according to /home/saulius/struct/CIF-dictionaries/cif_core.dic
dictionary named 'cif_core.dic' version 2.4.1 from 2010-06-29.

Automatic conversion script
Id: cif_fix_values 1715 2011-07-08 13:25:40Z adriana 

The following automatic conversions were performed:

'_exptl_crystal_density_meas' value 'not_measured' was changed to '?'
- the value is perceived as not measured.

Automatic conversion script
Id: cif_fix_values 3008 2015-01-20 13:52:24Z robertas 
;
_cod_database_code 2007207

loop_
_symmetry_equiv_pos_as_xyz
'x, y, z'
'-y, x-y, z'
'-x+y, -x, z'
'x, y, -z+1/2'
'-y, x-y, -z+1/2'
'-x+y, -x, -z+1/2'
'y, x, -z'
'x-y, -y, -z'
'-x, -x+y, -z'
'y, x, z+1/2'
'x-y, -y, z+1/2'
'-x, -x+y, z+1/2'

loop_
_atom_site_aniso_label
_atom_site_aniso_U_11
_atom_site_aniso_U_22
_atom_site_aniso_U_33
_atom_site_aniso_U_12
_atom_site_aniso_U_13
_atom_site_aniso_U_23
La .0140(2) .0140(2) .0070(3) .00701(11) .000 .000
Eu .0132(2) .0132(2) .0098(3) .00658(10) .000 .000
C1 .024(2) .024(5) .021(2) .010(4) -.005(2) .000(4)
C2 .033(4) .060(5) .041(4) .029(4) -.025(4) -.035(4)
O1 .038(3) .039(3) .030(2) .020(2) -.024(2) -.018(2)
O2 .025(2) .038(2) .028(2) .017(2) -.013(2) -.014(2)
O3 .021(3) .034(4) .029(4) .017(2) -.0077(14) -.015(3)
O1W .030(4) .035(4) .055(5) .000(3) .000 .000
O2WA .10(2) .24(4) .066(8) .042(13) .000 .000
O2WB .048(11) .15(3) .126(12) .027(11) .000 .000
O3W .039(7) .100(10) .168(12) .017(8) -.008(8) .089(9)

loop_
_atom_site_label
_atom_site_fract_x
_atom_site_fract_y
_atom_site_fract_z
_atom_site_U_iso_or_equiv
_atom_site_thermal_displace_type
_atom_site_calc_flag
_atom_site_refinement_flags
_atom_site_occupancy
_atom_site_disorder_group
_atom_site_type_symbol
La .6667 .3333 .2500 .0117(2) Uani d S 1 . La
Eu .0000 .0000 .0000 .0121(2) Uani d S 1 . Eu
C1 .3444(7) .1842(16) .1050(3) .0242(15) Uani d . 1 . C
C2 .3972(9) .0916(10) .0531(4) .042(2) Uani d . 1 . C
H22A .4270(9) .0254(10) .0828(4) .080 Uiso d R 1 . H
H22B .4910(9) .1673(10) .0244(4) .080 Uiso d R 1 . H
O1 .4416(6) .2683(6) .1557(2) .0351(12) Uani d . 1 . O
O2 .2062(5) .1727(6) .0932(3) .0293(10) Uani d . 1 . O
O3 .2677(7) .0000 .0000 .027(2) Uani d S 1 . O
O1W .4485(9) .0084(9) .2500 .047(2) Uani d S 1 . O
O2WA .091(5) -.099(6) .2500 .156(8) Uani d SP .50 . O
O2WB .129(4) -.163(5) .2500 .117(7) Uani d SP .50 . O
O3W .2210(10) -.2820(10) .1360(10) .109(6) Uani d P .33 . O

loop_
_atom_type_symbol
_atom_type_description
_atom_type_scat_dispersion_real
_atom_type_scat_dispersion_imag
_atom_type_scat_source
C C 0.0033 0.0016 'International Tables Vol C Tables 4.2.6.8 and 6.1.1.4'
H H 0.0000 0.0000 'International Tables Vol C Tables 4.2.6.8 and 6.1.1.4'
O O 0.0106 0.0060 'International Tables Vol C Tables 4.2.6.8 and 6.1.1.4'
La La -0.2871 2.4523 'International Tables Vol C Tables 4.2.6.8 and 6.1.1.4'
Eu Eu -0.1578 3.6682 'International Tables Vol C Tables 4.2.6.8 and 6.1.1.4'

loop_
_geom_angle_atom_site_label_1
_geom_angle_atom_site_label_2
_geom_angle_atom_site_label_3
_geom_angle_site_symmetry_1
_geom_angle_site_symmetry_3
_geom_angle
_geom_angle_publ_flag
O1 La O1 2_655 5_655 83.6(2) n
O1 La O1 2_655 6_665 136.23(8) n
O1 La O1 5_655 6_665 80.4(2) n
O1 La O1 2_655 3_665 80.4(2) n
O1 La O1 5_655 3_665 136.23(8) n
O1 La O1 6_665 3_665 83.6(2) n
O1 La O1 2_655 . 80.4(2) y
O1 La O1 5_655 . 136.23(8) y
O1 La O1 6_665 . 136.23(8) n
O1 La O1 3_665 . 80.4(2) n
O1 La O1 2_655 4 136.23(9) n
O1 La O1 5_655 4 80.4(2) n
O1 La O1 6_665 4 80.4(2) n
O1 La O1 3_665 4 136.23(8) n
O1 La O1 . 4 83.6(2) y
O1 La O1W 2_655 2_655 69.9(2) n
O1 La O1W 5_655 2_655 69.9(2) n
O1 La O1W 6_665 2_655 66.4(2) n
O1 La O1W 3_665 2_655 66.4(2) n
O1 La O1W . 2_655 138.14(12) n
O1 La O1W 4 2_655 138.14(12) n
O1 La O1W 2_655 . 66.4(2) y
O1 La O1W 5_655 . 66.4(2) n
O1 La O1W 6_665 . 138.14(12) y
O1 La O1W 3_665 . 138.14(12) n
O1 La O1W . . 69.9(2) y
O1 La O1W 4 . 69.9(2) n
O1W La O1W 2_655 . 120.0 n
O1 La O1W 2_655 3_665 138.14(12) n
O1 La O1W 5_655 3_665 138.14(12) n
O1 La O1W 6_665 3_665 69.9(2) n
O1 La O1W 3_665 3_665 69.9(2) n
O1 La O1W . 3_665 66.4(2) n
O1 La O1W 4 3_665 66.4(2) n
O1W La O1W 2_655 3_665 120.000(2) n
O1W La O1W . 3_665 120.000(2) y
O2 Eu O2 . 9 149.1(2) y
O2 Eu O2 . 8 125.4(2) y
O2 Eu O2 9 8 78.9(2) n
O2 Eu O2 . 7 87.0(2) y
O2 Eu O2 9 7 78.9(2) n
O2 Eu O2 8 7 78.9(2) n
O2 Eu O2 . 2 78.9(2) y
O2 Eu O2 9 2 87.0(2) n
O2 Eu O2 8 2 149.1(2) n
O2 Eu O2 7 2 125.4(2) n
O2 Eu O2 . 3 78.9(2) n
O2 Eu O2 9 3 125.4(2) n
O2 Eu O2 8 3 87.0(2) n
O2 Eu O2 7 3 149.1(2) n
O2 Eu O2 2 3 78.9(2) n
O2 Eu O3 . 3 136.52(12) y
O2 Eu O3 9 3 62.68(10) n
O2 Eu O3 8 3 74.54(10) n
O2 Eu O3 7 3 136.52(12) n
O2 Eu O3 2 3 74.54(11) n
O2 Eu O3 3 3 62.68(10) n
O2 Eu O3 . 2 74.54(10) y
O2 Eu O3 9 2 74.54(11) n
O2 Eu O3 8 2 136.52(12) n
O2 Eu O3 7 2 62.68(10) n
O2 Eu O3 2 2 62.68(10) n
O2 Eu O3 3 2 136.52(12) n
O3 Eu O3 3 2 120.0 y
O2 Eu O3 . . 62.68(10) y
O2 Eu O3 9 . 136.52(12) n
O2 Eu O3 8 . 62.68(10) n
O2 Eu O3 7 . 74.54(10) n
O2 Eu O3 2 . 136.52(12) n
O2 Eu O3 3 . 74.54(10) n
O3 Eu O3 3 . 120.0 n
O3 Eu O3 2 . 120.0 n
O1 C1 O2 . . 124.7(10) y
O1 C1 C2 . . 117.5(7) y
O2 C1 C2 . . 117.7(6) y
O3 C2 C1 . . 109.0(5) y
C1 O1 La . . 153.6(7) n
C1 O2 Eu . . 127.4(6) n
C2 O3 C2 . 8 113.9(7) y
C2 O3 Eu . . 123.1(3) n
C2 O3 Eu 8 . 123.1(3) n

loop_
_geom_bond_atom_site_label_1
_geom_bond_atom_site_label_2
_geom_bond_site_symmetry_2
_geom_bond_distance
_geom_bond_publ_flag
La O1 2_655 2.502(4) n
La O1 5_655 2.502(4) n
La O1 6_665 2.502(4) n
La O1 3_665 2.502(4) n
La O1 . 2.502(4) y
La O1 4 2.502(4) n
La O1W 2_655 2.667(7) n
La O1W . 2.667(7) y
La O1W 3_665 2.667(7) n
Eu O2 . 2.427(4) y
Eu O2 9 2.427(4) n
Eu O2 8 2.427(4) n
Eu O2 7 2.427(4) n
Eu O2 2 2.427(4) n
Eu O2 3 2.427(4) n
Eu O3 3 2.488(6) n
Eu O3 2 2.488(6) n
Eu O3 . 2.488(6) y
C1 O1 . 1.235(8) y
C1 O2 . 1.252(9) y
C1 C2 . 1.499(13) y
C2 O3 . 1.426(7) y
O3 C2 8 1.426(7) y
O2WA O2WB . .83(8) n

loop_
_geom_torsion_atom_site_label_1
_geom_torsion_atom_site_label_2
_geom_torsion_atom_site_label_3
_geom_torsion_atom_site_label_4
_geom_torsion_site_symmetry_1
_geom_torsion_site_symmetry_4
_geom_torsion
_geom_torsion_publ_flag
O1 C1 C2 O3 . . 178.7(7) n
O2 C1 C2 O3 . . -2.3(11) n
O2 C1 O1 La . . 151.1(9) n
C2 C1 O1 La . . -30.0(16) n
O1 La O1 C1 2_655 . 26.1(11) n
O1 La O1 C1 5_655 . -44.0(10) n
O1 La O1 C1 6_665 . 178.1(10) n
O1 La O1 C1 3_665 . 107.9(10) n
O1 La O1 C1 4 . -113.0(10) n
O1W La O1 C1 2_655 . 70.7(11) n
O1W La O1 C1 . . -42.1(10) n
O1W La O1 C1 3_665 . -180.0(11) n
O1 C1 O2 Eu . . -176.3(7) n
C2 C1 O2 Eu . . 4.8(12) n
O2 Eu O2 C1 9 . -140.3(7) n
O2 Eu O2 C1 8 . -3.7(6) n
O2 Eu O2 C1 7 . -77.9(7) n
O2 Eu O2 C1 2 . 155.2(7) n
O2 Eu O2 C1 3 . 74.5(7) n
O3 Eu O2 C1 3 . 102.1(7) n
O3 Eu O2 C1 2 . -140.3(7) n
O3 Eu O2 C1 . . -3.7(6) n
C1 C2 O3 C2 . 8 179.2(8) n
C1 C2 O3 Eu . . -0.8(8) n
O2 Eu O3 C2 . . 2.0(4) n
O2 Eu O3 C2 9 . 151.2(4) n
O2 Eu O3 C2 8 . -178.0(4) n
O2 Eu O3 C2 7 . 96.7(4) n
O2 Eu O3 C2 2 . -28.8(4) n
O2 Eu O3 C2 3 . -83.3(4) n
O3 Eu O3 C2 3 . -128.1(4) n
O3 Eu O3 C2 2 . 51.9(4) n
O2 Eu O3 C2 . 8 -178.0(4) n
O2 Eu O3 C2 9 8 -28.8(4) n
O2 Eu O3 C2 8 8 2.0(4) n
O2 Eu O3 C2 7 8 -83.3(4) n
O2 Eu O3 C2 2 8 151.2(4) n
O2 Eu O3 C2 3 8 96.7(4) n
O3 Eu O3 C2 3 8 51.9(4) n
O3 Eu O3 C2 2 8 -128.1(4) n
